data_4335039
loop_
_publ_author_name
'Jin-Ji Wu'
'Yu-Xin Ye'
'Ying-Yu Qiu'
'Zheng-Ping Qiao'
'Man-Li Cao'
'Bao-Hui Ye'

_publ_section_title
;
 Solvent-Mediated Crystal-to-Crystal Interconversion between Discrete
 Lanthanide Complexes and One-Dimensional Coordination Polymers and
 Selective Sensing for Small Molecules
;
_journal_name_full 'Inorganic Chemistry'
_journal_page_first 6450
_journal_page_last 6456
_journal_paper_doi 10.1021/ic400340y
_journal_volume 52
_journal_year 2013
_chemical_formula_sum 'C17 H22 Eu N5 O9'
_chemical_formula_weight 592.36
_chemical_name_systematic
; 
 ? 
;
_space_group_IT_number 2
_symmetry_cell_setting triclinic
_symmetry_space_group_name_Hall '-P 1'
_symmetry_space_group_name_H-M 'P -1'
_atom_sites_solution_hydrogens geom
_atom_sites_solution_primary direct
_atom_sites_solution_secondary difmap
_audit_creation_method SHELXL-97
_cell_angle_alpha 81.7780(10)
_cell_angle_beta 85.1860(10)
_cell_angle_gamma 87.5320(10)
_cell_formula_units_Z 2
_cell_length_a 8.4942(5)
_cell_length_b 9.8122(6)
_cell_length_c 12.9285(8)
_cell_measurement_reflns_used 3622
_cell_measurement_temperature 123(2)
_cell_measurement_theta_max 25.00
_cell_measurement_theta_min 1.60
_cell_volume 1062.18(11)
_computing_cell_refinement 'Bruker SMART'
_computing_data_collection 'Bruker SMART'
_computing_data_reduction 'Bruker SAINT'
_computing_molecular_graphics 'Bruker SHELXTL'
_computing_publication_material 'Bruker SHELXTL'
_computing_structure_refinement 'SHELXL-97 (Sheldrick, 1997)'
_computing_structure_solution 'SHELXS-97 (Sheldrick, 1990)'
_diffrn_ambient_temperature 123(2)
_diffrn_measured_fraction_theta_full 0.972
_diffrn_measured_fraction_theta_max 0.972
_diffrn_measurement_device_type 'CCD area detector'
_diffrn_measurement_method 'phi and omega scans'
_diffrn_radiation_monochromator graphite
_diffrn_radiation_source 'fine-focus sealed tube'
_diffrn_radiation_type MoK\a
_diffrn_radiation_wavelength 0.71073
_diffrn_reflns_av_R_equivalents 0.0187
_diffrn_reflns_av_sigmaI/netI 0.0284
_diffrn_reflns_limit_h_max 10
_diffrn_reflns_limit_h_min -10
_diffrn_reflns_limit_k_max 11
_diffrn_reflns_limit_k_min -11
_diffrn_reflns_limit_l_max 15
_diffrn_reflns_limit_l_min -15
_diffrn_reflns_number 7461
_diffrn_reflns_theta_full 25.00
_diffrn_reflns_theta_max 25.00
_diffrn_reflns_theta_min 1.60
_diffrn_standards_decay_% negligible
_exptl_absorpt_coefficient_mu 3.013
_exptl_absorpt_correction_T_max 0.8399
_exptl_absorpt_correction_T_min 0.7946
_exptl_absorpt_correction_type multi-scan
_exptl_absorpt_process_details SADABS
_exptl_crystal_colour colorless
_exptl_crystal_density_diffrn 1.852
_exptl_crystal_description block
_exptl_crystal_F_000 588
_exptl_crystal_size_max 0.08
_exptl_crystal_size_mid 0.08
_exptl_crystal_size_min 0.06
_refine_diff_density_max 1.438
_refine_diff_density_min -0.502
_refine_diff_density_rms 0.117
_refine_ls_extinction_method none
_refine_ls_goodness_of_fit_ref 1.162
_refine_ls_hydrogen_treatment constr
_refine_ls_matrix_type full
_refine_ls_number_parameters 289
_refine_ls_number_reflns 3622
_refine_ls_number_restraints 0
_refine_ls_restrained_S_all 1.162
_refine_ls_R_factor_all 0.0235
_refine_ls_R_factor_gt 0.0221
_refine_ls_shift/su_max 0.002
_refine_ls_shift/su_mean 0.000
_refine_ls_structure_factor_coef Fsqd
_refine_ls_weighting_details 'calc w=1/[\s^2^(Fo^2^)+(0.0270P)^2^+1.2385P] where P=(Fo^2^+2Fc^2^)/3'
_refine_ls_weighting_scheme calc
_refine_ls_wR_factor_gt 0.0579
_refine_ls_wR_factor_ref 0.0599
_reflns_number_gt 3434
_reflns_number_total 3622
_reflns_threshold_expression >2sigma(I)
_cod_data_source_file ic400340y_si_001.cif
_cod_data_source_block 2
_cod_database_code 4335039

loop_
_symmetry_equiv_pos_as_xyz
'x, y, z'
'-x, -y, -z'

loop_
_atom_site_label
_atom_site_type_symbol
_atom_site_fract_x
_atom_site_fract_y
_atom_site_fract_z
_atom_site_U_iso_or_equiv
_atom_site_adp_type
_atom_site_occupancy
_atom_site_symmetry_multiplicity
_atom_site_calc_flag
_atom_site_refinement_flags
Eu1 Eu 0.751990(18) 0.246808(17) 0.729193(12) 0.01284(7) Uani 1 1 d .
O4 O 0.8375(3) 0.0240(3) 0.83230(19) 0.0222(6) Uani 1 1 d .
N1 N 1.6346(3) 0.4592(3) 0.8092(2) 0.0143(6) Uani 1 1 d .
O2 O 0.8432(3) 0.4574(3) 0.61046(18) 0.0183(5) Uani 1 1 d .
O6 O 0.9511(3) 0.1508(3) 0.61017(18) 0.0176(5) Uani 1 1 d .
H6C H 1.0317 0.1590 0.6433 0.026 Uiso 1 1 d R
H6B H 0.9901 0.1841 0.5496 0.026 Uiso 1 1 d R
O3 O 0.6506(3) 0.3417(3) 0.56422(18) 0.0188(5) Uani 1 1 d .
C14 C 0.7450(4) 0.4402(4) 0.5453(3) 0.0171(8) Uani 1 1 d .
N2 N 1.4536(3) 0.2609(3) 0.7646(2) 0.0128(6) Uani 1 1 d .
N5 N 1.5948(3) 0.0521(3) 0.6754(2) 0.0160(6) Uani 1 1 d .
C16 C 0.7767(4) 0.0594(4) 0.9175(3) 0.0181(8) Uani 1 1 d .
O1 O 0.9863(3) 0.3040(3) 0.79736(19) 0.0182(5) Uani 1 1 d .
N3 N 1.2237(3) 0.3803(3) 0.8256(2) 0.0162(6) Uani 1 1 d .
O5 O 0.7076(3) 0.1745(3) 0.9194(2) 0.0287(6) Uani 1 1 d .
C1 C 1.7274(4) 0.5582(4) 0.8289(3) 0.0180(8) Uani 1 1 d .
H1A H 1.8378 0.5500 0.8109 0.022 Uiso 1 1 calc R
N4 N 1.2014(3) 0.1859(3) 0.7359(2) 0.0150(6) Uani 1 1 d .
C5 C 1.4783(4) 0.4722(4) 0.8358(3) 0.0134(7) Uani 1 1 d .
C8 C 1.3586(4) 0.1734(4) 0.7307(2) 0.0136(7) Uani 1 1 d .
C7 C 1.1340(4) 0.2903(4) 0.7865(3) 0.0151(7) Uani 1 1 d .
C9 C 1.4346(4) 0.0552(4) 0.6842(2) 0.0135(7) Uani 1 1 d .
C6 C 1.3788(4) 0.3637(4) 0.8086(2) 0.0136(7) Uani 1 1 d .
C15 C 0.7390(5) 0.5359(4) 0.4446(3) 0.0231(8) Uani 1 1 d .
H15A H 0.6355 0.5839 0.4427 0.035 Uiso 1 1 calc R
H15B H 0.7557 0.4830 0.3856 0.035 Uiso 1 1 calc R
H15C H 0.8220 0.6034 0.4396 0.035 Uiso 1 1 calc R
C12 C 1.5891(5) -0.1594(4) 0.6036(3) 0.0246(8) Uani 1 1 d .
H12A H 1.6461 -0.2330 0.5757 0.030 Uiso 1 1 calc R
C17 C 0.7868(5) -0.0363(4) 1.0180(3) 0.0294(9) Uani 1 1 d .
H17A H 0.6843 -0.0784 1.0387 0.044 Uiso 1 1 calc R
H17B H 0.8150 0.0154 1.0729 0.044 Uiso 1 1 calc R
H17C H 0.8678 -0.1085 1.0082 0.044 Uiso 1 1 calc R
C10 C 1.3472(4) -0.0472(4) 0.6553(3) 0.0195(8) Uani 1 1 d .
H10A H 1.2351 -0.0432 0.6644 0.023 Uiso 1 1 calc R
C4 C 1.4121(4) 0.5822(4) 0.8819(3) 0.0213(8) Uani 1 1 d .
H4A H 1.3015 0.5883 0.8998 0.026 Uiso 1 1 calc R
C2 C 1.6699(4) 0.6714(4) 0.8740(3) 0.0219(8) Uani 1 1 d .
H2A H 1.7393 0.7399 0.8860 0.026 Uiso 1 1 calc R
C3 C 1.5099(4) 0.6834(4) 0.9015(3) 0.0242(8) Uani 1 1 d .
H3A H 1.4676 0.7598 0.9334 0.029 Uiso 1 1 calc R
C11 C 1.4255(5) -0.1554(4) 0.6129(3) 0.0252(9) Uani 1 1 d .
H11A H 1.3681 -0.2255 0.5906 0.030 Uiso 1 1 calc R
C13 C 1.6683(4) -0.0545(4) 0.6356(3) 0.0207(8) Uani 1 1 d .
H13A H 1.7806 -0.0582 0.6289 0.025 Uiso 1 1 calc R
O7 O 1.0298(3) -0.1973(3) 0.7790(2) 0.0275(6) Uani 1 1 d .
H7B H 1.0685 -0.2430 0.8324 0.041 Uiso 1 1 d R
H7C H 0.9946 -0.1221 0.7990 0.041 Uiso 1 1 d R
O9 O 1.0136(3) 0.2832(3) 0.4139(2) 0.0275(6) Uani 1 1 d .
H9B H 1.0390 0.3670 0.3991 0.041 Uiso 1 1 d R
H9C H 0.9817 0.2621 0.3578 0.041 Uiso 1 1 d R
O8 O 0.0452(3) 0.6490(3) 0.9842(2) 0.0366(7) Uani 1 1 d .
H8B H -0.0270 0.6077 1.0248 0.055 Uiso 1 1 d R
H8C H 0.0993 0.6703 1.0316 0.055 Uiso 1 1 d R

loop_
_atom_site_aniso_label
_atom_site_aniso_U_11
_atom_site_aniso_U_22
_atom_site_aniso_U_33
_atom_site_aniso_U_23
_atom_site_aniso_U_13
_atom_site_aniso_U_12
Eu1 0.01018(10) 0.01477(11) 0.01388(11) -0.00265(7) -0.00140(6) -0.00090(7)
O4 0.0301(14) 0.0205(15) 0.0161(13) -0.0033(11) -0.0027(11) 0.0017(12)
N1 0.0112(14) 0.0164(16) 0.0154(14) -0.0012(12) -0.0022(11) -0.0016(12)
O2 0.0163(12) 0.0192(14) 0.0197(13) -0.0022(10) -0.0022(10) -0.0024(10)
O6 0.0137(12) 0.0230(14) 0.0165(12) -0.0037(10) 0.0000(9) -0.0040(10)
O3 0.0171(13) 0.0212(14) 0.0185(13) -0.0011(10) -0.0045(10) -0.0029(11)
C14 0.0185(18) 0.017(2) 0.0154(17) -0.0039(14) 0.0008(14) 0.0023(15)
N2 0.0094(13) 0.0151(16) 0.0142(14) -0.0015(12) -0.0025(11) -0.0009(11)
N5 0.0144(14) 0.0161(16) 0.0177(15) -0.0028(12) -0.0020(11) -0.0021(12)
C16 0.0151(17) 0.019(2) 0.0204(19) -0.0015(15) -0.0054(14) -0.0002(15)
O1 0.0085(12) 0.0244(15) 0.0222(13) -0.0041(11) -0.0036(9) -0.0006(10)
N3 0.0122(14) 0.0200(17) 0.0164(15) -0.0024(12) -0.0008(11) -0.0019(12)
O5 0.0341(16) 0.0308(17) 0.0179(14) 0.0016(12) 0.0029(11) 0.0100(13)
C1 0.0142(17) 0.020(2) 0.0206(18) -0.0039(15) -0.0006(14) -0.0052(15)
N4 0.0120(14) 0.0190(17) 0.0138(14) 0.0003(12) -0.0029(11) -0.0037(12)
C5 0.0103(16) 0.0145(18) 0.0152(17) -0.0016(14) -0.0021(13) 0.0008(13)
C8 0.0135(17) 0.0140(18) 0.0122(16) 0.0018(13) -0.0015(13) -0.0010(14)
C7 0.0151(18) 0.0177(19) 0.0117(16) 0.0017(14) -0.0022(13) -0.0019(14)
C9 0.0135(16) 0.0146(18) 0.0120(16) 0.0006(13) -0.0025(13) -0.0019(14)
C6 0.0119(16) 0.0172(19) 0.0114(16) -0.0005(14) -0.0012(12) -0.0003(14)
C15 0.026(2) 0.021(2) 0.0202(19) 0.0032(16) -0.0038(15) -0.0021(17)
C12 0.029(2) 0.019(2) 0.027(2) -0.0089(16) -0.0003(16) 0.0006(17)
C17 0.044(3) 0.025(2) 0.0175(19) 0.0024(16) -0.0031(17) -0.0040(19)
C10 0.0147(17) 0.020(2) 0.0253(19) -0.0059(15) -0.0028(14) -0.0029(15)
C4 0.0133(17) 0.024(2) 0.028(2) -0.0105(16) 0.0017(15) -0.0003(15)
C2 0.0199(19) 0.022(2) 0.025(2) -0.0075(16) -0.0002(15) -0.0069(16)
C3 0.023(2) 0.019(2) 0.032(2) -0.0127(17) -0.0006(16) 0.0041(16)
C11 0.029(2) 0.018(2) 0.031(2) -0.0081(17) -0.0038(17) -0.0078(17)
C13 0.0194(19) 0.020(2) 0.0231(19) -0.0050(15) 0.0010(15) -0.0010(15)
O7 0.0312(15) 0.0247(16) 0.0271(15) -0.0072(12) 0.0023(12) -0.0032(12)
O9 0.0404(17) 0.0215(15) 0.0206(14) -0.0026(11) 0.0011(12) -0.0089(13)
O8 0.0355(17) 0.045(2) 0.0295(16) -0.0076(14) 0.0013(13) 0.0002(14)

loop_
_atom_type_symbol
_atom_type_description
_atom_type_scat_dispersion_real
_atom_type_scat_dispersion_imag
_atom_type_scat_source
C C 0.0033 0.0016 'International Tables Vol C Tables 4.2.6.8 and 6.1.1.4'
H H 0.0000 0.0000 'International Tables Vol C Tables 4.2.6.8 and 6.1.1.4'
N N 0.0061 0.0033 'International Tables Vol C Tables 4.2.6.8 and 6.1.1.4'
O O 0.0106 0.0060 'International Tables Vol C Tables 4.2.6.8 and 6.1.1.4'
Eu Eu -0.1578 3.6682 'International Tables Vol C Tables 4.2.6.8 and 6.1.1.4'

loop_
_geom_angle_atom_site_label_1
_geom_angle_atom_site_label_2
_geom_angle_atom_site_label_3
_geom_angle
_geom_angle_site_symmetry_1
_geom_angle_site_symmetry_3
O1 Eu1 O3 127.65(8) . .
O1 Eu1 O6 79.34(8) . .
O3 Eu1 O6 80.80(8) . .
O1 Eu1 O5 75.68(9) . .
O3 Eu1 O5 149.78(9) . .
O6 Eu1 O5 126.41(8) . .
O1 Eu1 O2 75.48(8) . .
O3 Eu1 O2 53.13(8) . .
O6 Eu1 O2 77.92(8) . .
O5 Eu1 O2 136.93(9) . .
O1 Eu1 O4 77.01(8) . .
O3 Eu1 O4 142.15(8) . .
O6 Eu1 O4 76.32(8) . .
O5 Eu1 O4 52.30(8) . .
O2 Eu1 O4 145.15(8) . .
O1 Eu1 N2 141.11(9) . 1_455
O3 Eu1 N2 74.20(8) . 1_455
O6 Eu1 N2 139.44(8) . 1_455
O5 Eu1 N2 75.91(9) . 1_455
O2 Eu1 N2 109.67(8) . 1_455
O4 Eu1 N2 105.16(9) . 1_455
O1 Eu1 N5 145.83(9) . 1_455
O3 Eu1 N5 74.65(9) . 1_455
O6 Eu1 N5 79.81(8) . 1_455
O5 Eu1 N5 95.72(9) . 1_455
O2 Eu1 N5 125.55(8) . 1_455
O4 Eu1 N5 71.93(9) . 1_455
N2 Eu1 N5 63.17(9) 1_455 1_455
O1 Eu1 N1 83.46(8) . 1_455
O3 Eu1 N1 89.25(8) . 1_455
O6 Eu1 N1 148.46(8) . 1_455
O5 Eu1 N1 73.30(9) . 1_455
O2 Eu1 N1 72.24(8) . 1_455
O4 Eu1 N1 125.06(8) . 1_455
N2 Eu1 N1 63.22(9) 1_455 1_455
N5 Eu1 N1 126.34(9) 1_455 1_455
O1 Eu1 C14 101.58(9) . .
O3 Eu1 C14 26.51(9) . .
O6 Eu1 C14 77.58(9) . .
O5 Eu1 C14 153.57(10) . .
O2 Eu1 C14 26.63(9) . .
O4 Eu1 C14 153.66(9) . .
N2 Eu1 C14 92.40(9) 1_455 .
N5 Eu1 C14 99.99(10) 1_455 .
N1 Eu1 C14 80.27(9) 1_455 .
O1 Eu1 C16 74.82(9) . .
O3 Eu1 C16 157.06(9) . .
O6 Eu1 C16 101.66(9) . .
O5 Eu1 C16 25.97(10) . .
O2 Eu1 C16 149.81(9) . .
O4 Eu1 C16 26.33(9) . .
N2 Eu1 C16 90.42(9) 1_455 .
N5 Eu1 C16 83.29(10) 1_455 .
N1 Eu1 C16 99.04(10) 1_455 .
C14 Eu1 C16 176.40(10) . .
C16 O4 Eu1 92.2(2) . .
C1 N1 C5 117.7(3) . .
C1 N1 Eu1 121.2(2) . 1_655
C5 N1 Eu1 121.1(2) . 1_655
C14 O2 Eu1 91.1(2) . .
C14 O3 Eu1 95.1(2) . .
O3 C14 O2 120.6(3) . .
O3 C14 C15 118.9(3) . .
O2 C14 C15 120.4(3) . .
O3 C14 Eu1 58.36(18) . .
O2 C14 Eu1 62.31(18) . .
C15 C14 Eu1 176.7(3) . .
C6 N2 C8 115.1(3) . .
C6 N2 Eu1 122.5(2) . 1_655
C8 N2 Eu1 122.1(2) . 1_655
C13 N5 C9 117.3(3) . .
C13 N5 Eu1 121.3(2) . 1_655
C9 N5 Eu1 121.4(2) . 1_655
O5 C16 O4 120.8(3) . .
O5 C16 C17 119.0(3) . .
O4 C16 C17 120.1(3) . .
O5 C16 Eu1 59.39(18) . .
O4 C16 Eu1 61.44(19) . .
C17 C16 Eu1 178.4(3) . .
C7 O1 Eu1 142.7(2) . .
C6 N3 C7 116.1(3) . .
C16 O5 Eu1 94.6(2) . .
N1 C1 C2 123.0(3) . .
C8 N4 C7 116.5(3) . .
N1 C5 C4 122.6(3) . .
N1 C5 C6 116.0(3) . .
C4 C5 C6 121.4(3) . .
N4 C8 N2 124.6(3) . .
N4 C8 C9 118.0(3) . .
N2 C8 C9 117.4(3) . .
O1 C7 N3 118.8(3) . .
O1 C7 N4 119.5(3) . .
N3 C7 N4 121.7(3) . .
N5 C9 C10 122.6(3) . .
N5 C9 C8 115.4(3) . .
C10 C9 C8 121.9(3) . .
N3 C6 N2 125.7(3) . .
N3 C6 C5 117.2(3) . .
N2 C6 C5 117.0(3) . .
C13 C12 C11 119.0(4) . .
C11 C10 C9 119.1(3) . .
C5 C4 C3 118.8(3) . .
C1 C2 C3 118.9(3) . .
C2 C3 C4 119.0(3) . .
C10 C11 C12 118.6(3) . .
N5 C13 C12 123.3(3) . .

loop_
_geom_bond_atom_site_label_1
_geom_bond_atom_site_label_2
_geom_bond_distance
_geom_bond_site_symmetry_2
Eu1 O1 2.363(2) .
Eu1 O3 2.414(2) .
Eu1 O6 2.441(2) .
Eu1 O5 2.461(3) .
Eu1 O2 2.502(2) .
Eu1 O4 2.506(3) .
Eu1 N2 2.539(3) 1_455
Eu1 N5 2.583(3) 1_455
Eu1 N1 2.583(3) 1_455
Eu1 C14 2.825(4) .
Eu1 C16 2.850(4) .
O4 C16 1.265(4) .
N1 C1 1.342(4) .
N1 C5 1.348(4) .
N1 Eu1 2.583(3) 1_655
O2 C14 1.266(4) .
O3 C14 1.266(4) .
C14 C15 1.496(5) .
N2 C6 1.339(4) .
N2 C8 1.345(4) .
N2 Eu1 2.539(3) 1_655
N5 C13 1.339(5) .
N5 C9 1.355(4) .
N5 Eu1 2.583(3) 1_655
C16 O5 1.252(5) .
C16 C17 1.497(5) .
O1 C7 1.254(4) .
N3 C6 1.324(4) .
N3 C7 1.366(5) .
C1 C2 1.379(5) .
N4 C8 1.332(4) .
N4 C7 1.372(5) .
C5 C4 1.383(5) .
C5 C6 1.485(5) .
C8 C9 1.480(5) .
C9 C10 1.386(5) .
C12 C13 1.382(5) .
C12 C11 1.385(6) .
C10 C11 1.383(5) .
C4 C3 1.385(5) .
C2 C3 1.380(5) .
